data_1551380
loop_
_publ_author_name
'Jiang, Huanfeng'
'He, Dandan'
'Zhuang, Zeyan'
'Wang, Xu'
'Li, Jiawei'
'Li, Jianxiao'
'Wu, Wanqing'
'Zhao, Zujin'
'Tang, Ben Zhong'

_publ_section_title
;
 Assembly of 1H-Isoindole Derivatives by Selective Carbon-Nitrogen Triple
 Bond Activation: Access to Aggregation-Induced Emission Fluorophores for
 Lipid Droplets Imaging
;
_journal_name_full 'Chemical Science'
_journal_paper_doi 10.1039/C9SC01035A
_journal_year 2019
_chemical_formula_moiety 'C24 H20 F N3 S'
_chemical_formula_sum 'C24 H20 F N3 S'
_chemical_formula_weight 401.49
_space_group_crystal_system monoclinic
_space_group_IT_number 14
_space_group_name_Hall '-P 2ybc'
_space_group_name_H-M_alt 'P 1 21/c 1'
_symmetry_space_group_name_Hall '-P 2ybc'
_symmetry_space_group_name_H-M 'P 1 21/c 1'
_atom_sites_solution_hydrogens geom
_atom_sites_solution_primary dual
_audit_creation_date 2017-10-26
_audit_creation_method
;
Olex2 1.2
(compiled 2017.08.10 svn.r3458 for OlexSys, GUI svn.r5381)
;
_audit_update_record
;
2018-09-26 deposited with the CCDC.    2019-06-10 downloaded from the CCDC.
;
_cell_angle_alpha 90
_cell_angle_beta 100.2070(10)
_cell_angle_gamma 90
_cell_formula_units_Z 4
_cell_length_a 13.52460(10)
_cell_length_b 15.58000(10)
_cell_length_c 9.81710(10)
_cell_measurement_reflns_used 8603
_cell_measurement_temperature 100.00(10)
_cell_measurement_theta_max 73.5020
_cell_measurement_theta_min 5.3630
_cell_volume 2035.86(3)
_computing_cell_refinement 'CrysAlisPro 1.171.38.43f (Rigaku OD, 2015)'
_computing_data_collection 'CrysAlisPro 1.171.38.43f (Rigaku OD, 2015)'
_computing_data_reduction 'CrysAlisPro 1.171.38.43f (Rigaku OD, 2015)'
_computing_molecular_graphics 'Olex2 (Dolomanov et al., 2009)'
_computing_publication_material 'Olex2 (Dolomanov et al., 2009)'
_computing_structure_refinement 'ShelXL (Sheldrick, 2015)'
_computing_structure_solution 'ShelXT (Sheldrick, 2015)'
_diffrn_ambient_environment N~2~
_diffrn_ambient_temperature 100.00(10)
_diffrn_detector 'CCD plate'
_diffrn_detector_area_resol_mean 5.2684
_diffrn_detector_type AtlasS2
_diffrn_measured_fraction_theta_full 1.000
_diffrn_measured_fraction_theta_max 0.984
_diffrn_measurement_details
;
List of Runs (angles in degrees, time in seconds):

  # Type    Start    End  Width  t~exp~   \w     \q     \k     \f   Frames
#--------------------------------------------------------------------------
  1  \w     -7.00  20.00   1.00    1.00    --  -41.11  37.00  30.00   27
  2  \w      1.00  42.00   1.00    1.00    --   41.11 -99.00  90.00   41
  3  \w     36.00 115.00   1.00    1.00    --  106.95 -15.00 120.00   79
  4  \w    111.00 140.00   1.00    1.00    --  106.95 -77.00 120.00   29
  5  \w     64.00 109.00   1.00    1.00    --  106.95 -94.00  60.00   45
  6  \w     62.00  89.00   1.00    1.00    --  106.95 -77.00 120.00   27
  7  \w     35.00 123.00   1.00    1.00    --  106.95 -61.00  90.00   88
  8  \w     87.00 178.00   1.00    1.00    --  106.95  45.00 150.00   91
  9  \w    114.00 171.00   1.00    1.00    --  106.95  45.00  90.00   57
 10  \w    108.00 162.00   1.00    1.00    --  106.95 125.00  90.00   54
 11  \w     98.00 174.00   1.00    1.00    --  106.95  77.00  30.00   76
 12  \w     70.00  97.00   1.00    1.00    --  106.95 -94.00-180.00   27
 13  \w     41.00 120.00   1.00    1.00    --  106.95-125.00 -30.00   79
 14  \w     48.00 132.00   1.00    1.00    --  106.95 -45.00 -30.00   84
 15  \w     39.00  99.00   1.00    1.00    --  106.95 -94.00   0.00   60
 16  \w    -96.00  -7.00   1.00    1.00    --  -41.11 125.00  90.00   89
 17  \w   -116.00 -29.00   1.00    1.00    --  -41.11 -37.00-150.00   87
 18  \w   -108.00 -10.00   1.00    1.00    --  -41.11 -77.00 -30.00   98
;
_diffrn_measurement_device 'four-circle diffractometer'
_diffrn_measurement_device_type 'SuperNova, Dual, Cu at zero, AtlasS2'
_diffrn_measurement_method '\w scans'
_diffrn_orient_matrix_type 'CrysAlisPro convention (1999,Acta A55,543-557)'
_diffrn_orient_matrix_UB_11 -0.0419505000
_diffrn_orient_matrix_UB_12 -0.0858089000
_diffrn_orient_matrix_UB_13 -0.0634682000
_diffrn_orient_matrix_UB_21 0.1056119000
_diffrn_orient_matrix_UB_22 -0.0255122000
_diffrn_orient_matrix_UB_23 -0.0240282000
_diffrn_orient_matrix_UB_31 0.0217649000
_diffrn_orient_matrix_UB_32 -0.0420462000
_diffrn_orient_matrix_UB_33 0.1442930000
_diffrn_radiation_monochromator mirror
_diffrn_radiation_probe x-ray
_diffrn_radiation_type CuK\a
_diffrn_radiation_wavelength 1.54184
_diffrn_reflns_av_R_equivalents 0.0547
_diffrn_reflns_av_unetI/netI 0.0425
_diffrn_reflns_Laue_measured_fraction_full 1.000
_diffrn_reflns_Laue_measured_fraction_max 0.984
_diffrn_reflns_limit_h_max 16
_diffrn_reflns_limit_h_min -16
_diffrn_reflns_limit_k_max 18
_diffrn_reflns_limit_k_min -19
_diffrn_reflns_limit_l_max 12
_diffrn_reflns_limit_l_min -7
_diffrn_reflns_number 13713
_diffrn_reflns_point_group_measured_fraction_full 1.000
_diffrn_reflns_point_group_measured_fraction_max 0.984
_diffrn_reflns_theta_full 67.684
_diffrn_reflns_theta_max 73.578
_diffrn_reflns_theta_min 4.369
_diffrn_source 'micro-focus sealed X-ray tube'
_diffrn_source_type 'SuperNova (Cu) X-ray Source'
_exptl_absorpt_coefficient_mu 1.603
_exptl_absorpt_correction_T_max 1.00000
_exptl_absorpt_correction_T_min 0.41301
_exptl_absorpt_correction_type multi-scan
_exptl_absorpt_process_details
;
CrysAlisPro 1.171.38.43f (Rigaku Oxford Diffraction, 2015)
Empirical absorption correction using spherical harmonics,
 implemented in SCALE3 ABSPACK scaling algorithm.
;
_exptl_crystal_colour red
_exptl_crystal_colour_primary red
_exptl_crystal_density_diffrn 1.310
_exptl_crystal_description block
_exptl_crystal_F_000 840
_exptl_crystal_size_max 0.13
_exptl_crystal_size_mid 0.12
_exptl_crystal_size_min 0.11
_refine_diff_density_max 0.374
_refine_diff_density_min -0.555
_refine_diff_density_rms 0.066
_refine_ls_extinction_method none
_refine_ls_goodness_of_fit_ref 1.067
_refine_ls_hydrogen_treatment constr
_refine_ls_matrix_type full
_refine_ls_number_parameters 265
_refine_ls_number_reflns 4043
_refine_ls_number_restraints 0
_refine_ls_restrained_S_all 1.067
_refine_ls_R_factor_all 0.0490
_refine_ls_R_factor_gt 0.0464
_refine_ls_shift/su_max 0.001
_refine_ls_shift/su_mean 0.000
_refine_ls_structure_factor_coef Fsqd
_refine_ls_weighting_details 'w=1/[\s^2^(Fo^2^)+(0.0847P)^2^+0.3957P] where P=(Fo^2^+2Fc^2^)/3'
_refine_ls_weighting_scheme calc
_refine_ls_wR_factor_gt 0.1267
_refine_ls_wR_factor_ref 0.1316
_reflns_Friedel_coverage 0.000
_reflns_number_gt 3710
_reflns_number_total 4043
_reflns_threshold_expression 'I > 2\s(I)'
_cod_data_source_file c9sc01035a2.cif
_cod_data_source_block exp_926
_cod_database_code 1551380
_shelx_shelxl_version_number 2017/1
_shelx_space_group_comment
;
The symmetry employed for this shelxl refinement is uniquely defined
by the following loop, which should always be used as a source of
symmetry information in preference to the above space-group names.
They are only intended as comments.
;
_reflns_odcompleteness_completeness 99.95
_reflns_odcompleteness_iscentric 1
_reflns_odcompleteness_theta 66.97
_olex2_refinement_description
;
1. Fixed Uiso
 At 1.2 times of:
  All C(H) groups, All N(H) groups
 At 1.5 times of:
  All C(H,H,H) groups
2.a Aromatic/amide H refined with riding coordinates:
 N1(H1), C11(H11), C3(H3), C12(H12), C6(H6), C5(H5), C4(H4), C19(H19),
 C16(H16), C15(H15), C18(H18)
2.b Idealised Me refined as rotating group:
 C24(H24A,H24B,H24C), C22(H22A,H22B,H22C), C23(H23A,H23B,H23C)
;
_olex2_submission_special_instructions 'No special instructions were received'
_oxdiff_exptl_absorpt_empirical_details
;
Empirical correction (ABSPACK) includes:
- Absorption correction using spherical harmonics
- Frame scaling
- Detector area scaling
;
_oxdiff_exptl_absorpt_empirical_full_max 2.001
_oxdiff_exptl_absorpt_empirical_full_min 0.511

loop_
_space_group_symop_operation_xyz
'x, y, z'
'-x, y+1/2, -z+1/2'
'-x, -y, -z'
'x, -y-1/2, z-1/2'

loop_
_atom_site_label
_atom_site_type_symbol
_atom_site_fract_x
_atom_site_fract_y
_atom_site_fract_z
_atom_site_U_iso_or_equiv
_atom_site_adp_type
_atom_site_occupancy
_atom_site_site_symmetry_order
_atom_site_calc_flag
_atom_site_refinement_flags_posn
S1 S 0.71326(3) 0.61600(2) 0.64753(3) 0.01551(14) Uani 1 1 d .
F1 F 1.09968(8) 0.61472(7) 1.16952(11) 0.0354(3) Uani 1 1 d .
N2 N 0.62042(10) 0.53253(8) 0.40590(13) 0.0172(3) Uani 1 1 d .
N1 N 0.67027(10) 0.41131(8) 0.29118(13) 0.0182(3) Uani 1 1 d .
H1 H 0.648897 0.370266 0.235053 0.022 Uiso 1 1 calc R
N3 N 0.38545(10) 0.76259(9) 0.41965(15) 0.0239(3) Uani 1 1 d .
C2 C 0.50367(11) 0.47968(9) 0.22142(15) 0.0158(3) Uani 1 1 d .
C1 C 0.60394(11) 0.47130(9) 0.31004(15) 0.0158(3) Uani 1 1 d .
C7 C 0.46144(11) 0.55389(9) 0.26815(15) 0.0160(3) Uani 1 1 d .
C11 C 0.60765(12) 0.75051(9) 0.66988(15) 0.0183(3) Uani 1 1 d .
H11 H 0.557404 0.791929 0.654293 0.022 Uiso 1 1 calc R
C8 C 0.53622(11) 0.58450(9) 0.38665(15) 0.0160(3) Uani 1 1 d .
C9 C 0.53162(11) 0.65426(9) 0.47102(15) 0.0164(3) Uani 1 1 d .
C3 C 0.45467(11) 0.43276(10) 0.10960(15) 0.0180(3) Uani 1 1 d .
H3 H 0.483185 0.383403 0.079903 0.022 Uiso 1 1 calc R
C12 C 0.69075(12) 0.75524(10) 0.77906(15) 0.0183(3) Uani 1 1 d .
H12 H 0.700974 0.800029 0.842631 0.022 Uiso 1 1 calc R
C6 C 0.36838(11) 0.58331(9) 0.20091(15) 0.0182(3) Uani 1 1 d .
H6 H 0.339804 0.632713 0.230335 0.022 Uiso 1 1 calc R
C10 C 0.60827(11) 0.67825(9) 0.58834(15) 0.0166(3) Uani 1 1 d .
C5 C 0.31927(12) 0.53629(10) 0.08783(16) 0.0201(3) Uani 1 1 d .
H5 H 0.257080 0.554925 0.041188 0.024 Uiso 1 1 calc R
C20 C 0.44873(11) 0.71198(9) 0.44127(15) 0.0174(3) Uani 1 1 d .
C14 C 0.84611(11) 0.66817(9) 0.88182(15) 0.0171(3) Uani 1 1 d .
C13 C 0.75483(11) 0.68684(9) 0.78156(15) 0.0168(3) Uani 1 1 d .
C4 C 0.36133(12) 0.46211(10) 0.04337(15) 0.0193(3) Uani 1 1 d .
H4 H 0.326540 0.431749 -0.031671 0.023 Uiso 1 1 calc R
C21 C 0.77801(11) 0.40856(10) 0.35814(15) 0.0191(3) Uani 1 1 d .
C19 C 0.85634(12) 0.69922(10) 1.01726(16) 0.0228(3) Uani 1 1 d .
H19 H 0.805053 0.731992 1.042596 0.027 Uiso 1 1 calc R
C17 C 1.01633(13) 0.63251(11) 1.07542(17) 0.0239(3) Uani 1 1 d .
C16 C 1.00867(13) 0.59950(12) 0.94374(18) 0.0257(4) Uani 1 1 d .
H16 H 1.059700 0.565614 0.920217 0.031 Uiso 1 1 calc R
C15 C 0.92365(13) 0.61770(10) 0.84714(17) 0.0222(3) Uani 1 1 d .
H15 H 0.917934 0.596078 0.757787 0.027 Uiso 1 1 calc R
C18 C 0.94183(13) 0.68196(11) 1.11462(17) 0.0259(4) Uani 1 1 d .
H18 H 0.948558 0.703348 1.204232 0.031 Uiso 1 1 calc R
C24 C 0.83014(12) 0.49100(10) 0.32361(17) 0.0237(3) Uani 1 1 d .
H24A H 0.820044 0.498270 0.225013 0.036 Uiso 1 1 calc GR
H24B H 0.900773 0.487165 0.359650 0.036 Uiso 1 1 calc GR
H24C H 0.802265 0.539216 0.364535 0.036 Uiso 1 1 calc GR
C22 C 0.78891(13) 0.39727(11) 0.51434(17) 0.0243(4) Uani 1 1 d .
H22A H 0.755334 0.443490 0.552060 0.037 Uiso 1 1 calc GR
H22B H 0.858851 0.397549 0.555304 0.037 Uiso 1 1 calc GR
H22C H 0.759424 0.343647 0.534028 0.037 Uiso 1 1 calc GR
C23 C 0.82274(12) 0.33063(11) 0.29603(18) 0.0263(4) Uani 1 1 d .
H23A H 0.790460 0.279337 0.320079 0.039 Uiso 1 1 calc GR
H23B H 0.893443 0.327435 0.331916 0.039 Uiso 1 1 calc GR
H23C H 0.812372 0.336253 0.197137 0.039 Uiso 1 1 calc GR

loop_
_atom_site_aniso_label
_atom_site_aniso_U_11
_atom_site_aniso_U_22
_atom_site_aniso_U_33
_atom_site_aniso_U_23
_atom_site_aniso_U_13
_atom_site_aniso_U_12
S1 0.0177(2) 0.0126(2) 0.0164(2) -0.00064(11) 0.00343(15) 0.00084(12)
F1 0.0271(6) 0.0460(7) 0.0289(6) -0.0018(4) -0.0063(4) 0.0083(4)
N2 0.0176(6) 0.0151(6) 0.0193(6) 0.0004(5) 0.0042(5) 0.0009(5)
N1 0.0170(6) 0.0163(6) 0.0205(6) -0.0031(5) 0.0011(5) 0.0008(5)
N3 0.0232(7) 0.0174(7) 0.0300(7) -0.0002(5) 0.0018(5) 0.0020(5)
C2 0.0160(7) 0.0154(7) 0.0166(7) 0.0025(5) 0.0045(5) -0.0024(5)
C1 0.0169(7) 0.0140(7) 0.0170(7) 0.0028(5) 0.0043(5) -0.0002(5)
C7 0.0185(7) 0.0137(7) 0.0168(7) 0.0029(5) 0.0054(6) -0.0012(6)
C11 0.0205(8) 0.0155(7) 0.0198(7) 0.0014(6) 0.0062(6) 0.0021(6)
C8 0.0169(7) 0.0140(7) 0.0177(7) 0.0030(5) 0.0048(5) -0.0004(5)
C9 0.0167(7) 0.0150(7) 0.0183(7) 0.0034(5) 0.0057(5) -0.0003(6)
C3 0.0199(7) 0.0159(7) 0.0190(7) 0.0006(6) 0.0057(6) -0.0008(6)
C12 0.0220(8) 0.0156(7) 0.0186(7) -0.0018(5) 0.0069(6) -0.0009(6)
C6 0.0180(7) 0.0164(7) 0.0205(7) 0.0028(5) 0.0042(6) 0.0011(6)
C10 0.0191(7) 0.0141(7) 0.0181(7) 0.0024(5) 0.0070(6) -0.0008(5)
C5 0.0171(7) 0.0218(8) 0.0209(7) 0.0047(6) 0.0020(6) -0.0001(6)
C20 0.0192(7) 0.0140(7) 0.0194(7) 0.0007(5) 0.0041(6) -0.0023(6)
C14 0.0194(7) 0.0135(7) 0.0191(7) -0.0001(5) 0.0053(6) -0.0025(6)
C13 0.0194(7) 0.0158(7) 0.0164(7) -0.0008(5) 0.0062(6) -0.0022(6)
C4 0.0202(8) 0.0207(7) 0.0165(7) 0.0000(6) 0.0020(6) -0.0038(6)
C21 0.0144(7) 0.0192(8) 0.0230(8) -0.0013(6) 0.0016(6) 0.0014(5)
C19 0.0237(8) 0.0226(8) 0.0223(8) -0.0036(6) 0.0046(6) 0.0033(6)
C17 0.0200(8) 0.0253(8) 0.0240(8) 0.0014(6) -0.0025(6) -0.0008(6)
C16 0.0218(8) 0.0303(9) 0.0256(8) -0.0002(7) 0.0058(7) 0.0066(7)
C15 0.0234(8) 0.0259(8) 0.0180(7) -0.0026(6) 0.0057(6) 0.0021(6)
C18 0.0296(9) 0.0267(9) 0.0204(8) -0.0051(6) 0.0016(7) 0.0009(7)
C24 0.0200(8) 0.0224(8) 0.0294(8) -0.0004(6) 0.0060(6) -0.0007(6)
C22 0.0226(8) 0.0252(8) 0.0242(8) 0.0023(6) 0.0015(6) 0.0036(6)
C23 0.0195(8) 0.0240(8) 0.0345(9) -0.0057(7) 0.0023(7) 0.0046(6)

loop_
_atom_type_symbol
_atom_type_description
_atom_type_scat_dispersion_real
_atom_type_scat_dispersion_imag
_atom_type_scat_source
C C 0.0181 0.0091 'International Tables Vol C Tables 4.2.6.8 and 6.1.1.4'
H H 0.0000 0.0000 'International Tables Vol C Tables 4.2.6.8 and 6.1.1.4'
F F 0.0727 0.0534 'International Tables Vol C Tables 4.2.6.8 and 6.1.1.4'
N N 0.0311 0.0180 'International Tables Vol C Tables 4.2.6.8 and 6.1.1.4'
S S 0.3331 0.5567 'International Tables Vol C Tables 4.2.6.8 and 6.1.1.4'

loop_
_geom_angle_atom_site_label_1
_geom_angle_atom_site_label_2
_geom_angle_atom_site_label_3
_geom_angle
C10 S1 C13 91.97(7)
C1 N2 C8 107.01(13)
C1 N1 H1 116.9
C1 N1 C21 126.13(13)
C21 N1 H1 116.9
C7 C2 C1 105.31(13)
C3 C2 C1 132.70(14)
C3 C2 C7 121.92(14)
N2 C1 N1 124.70(14)
N2 C1 C2 111.92(13)
N1 C1 C2 123.34(13)
C2 C7 C8 105.18(13)
C6 C7 C2 120.20(14)
C6 C7 C8 134.60(14)
C12 C11 H11 123.3
C10 C11 H11 123.3
C10 C11 C12 113.38(14)
N2 C8 C7 110.52(12)
C9 C8 N2 120.32(14)
C9 C8 C7 129.15(14)
C8 C9 C10 125.31(14)
C8 C9 C20 119.53(14)
C20 C9 C10 115.08(13)
C2 C3 H3 121.2
C2 C3 C4 117.64(14)
C4 C3 H3 121.2
C11 C12 H12 123.6
C13 C12 C11 112.88(13)
C13 C12 H12 123.6
C7 C6 H6 121.1
C7 C6 C5 117.87(14)
C5 C6 H6 121.1
C11 C10 S1 110.51(11)
C11 C10 C9 126.23(14)
C9 C10 S1 123.24(11)
C6 C5 H5 119.3
C4 C5 C6 121.45(14)
C4 C5 H5 119.3
N3 C20 C9 176.00(16)
C19 C14 C13 119.97(13)
C19 C14 C15 118.25(15)
C15 C14 C13 121.76(14)
C12 C13 S1 111.25(12)
C12 C13 C14 128.39(14)
C14 C13 S1 120.32(11)
C3 C4 C5 120.92(14)
C3 C4 H4 119.5
C5 C4 H4 119.5
N1 C21 C24 109.33(12)
N1 C21 C22 111.10(13)
N1 C21 C23 105.78(12)
C22 C21 C24 110.68(13)
C22 C21 C23 109.55(13)
C23 C21 C24 110.31(13)
C14 C19 H19 119.4
C18 C19 C14 121.14(15)
C18 C19 H19 119.4
F1 C17 C16 118.61(15)
F1 C17 C18 119.09(15)
C18 C17 C16 122.29(16)
C17 C16 H16 120.6
C17 C16 C15 118.79(16)
C15 C16 H16 120.6
C14 C15 H15 119.5
C16 C15 C14 121.03(15)
C16 C15 H15 119.5
C19 C18 H18 120.8
C17 C18 C19 118.50(15)
C17 C18 H18 120.8
C21 C24 H24A 109.5
C21 C24 H24B 109.5
C21 C24 H24C 109.5
H24A C24 H24B 109.5
H24A C24 H24C 109.5
H24B C24 H24C 109.5
C21 C22 H22A 109.5
C21 C22 H22B 109.5
C21 C22 H22C 109.5
H22A C22 H22B 109.5
H22A C22 H22C 109.5
H22B C22 H22C 109.5
C21 C23 H23A 109.5
C21 C23 H23B 109.5
C21 C23 H23C 109.5
H23A C23 H23B 109.5
H23A C23 H23C 109.5
H23B C23 H23C 109.5

loop_
_geom_bond_atom_site_label_1
_geom_bond_atom_site_label_2
_geom_bond_distance
S1 C10 1.7328(15)
S1 C13 1.7330(15)
F1 C17 1.3535(19)
N2 C1 1.3308(19)
N2 C8 1.3827(19)
N1 H1 0.8600
N1 C1 1.3310(19)
N1 C21 1.4892(19)
N3 C20 1.155(2)
C2 C1 1.482(2)
C2 C7 1.402(2)
C2 C3 1.386(2)
C7 C8 1.479(2)
C7 C6 1.391(2)
C11 H11 0.9300
C11 C12 1.411(2)
C11 C10 1.382(2)
C8 C9 1.375(2)
C9 C10 1.455(2)
C9 C20 1.426(2)
C3 H3 0.9300
C3 C4 1.391(2)
C12 H12 0.9300
C12 C13 1.371(2)
C6 H6 0.9300
C6 C5 1.396(2)
C5 H5 0.9300
C5 C4 1.392(2)
C14 C13 1.465(2)
C14 C19 1.399(2)
C14 C15 1.400(2)
C4 H4 0.9300
C21 C24 1.532(2)
C21 C22 1.525(2)
C21 C23 1.531(2)
C19 H19 0.9300
C19 C18 1.390(2)
C17 C16 1.378(2)
C17 C18 1.376(2)
C16 H16 0.9300
C16 C15 1.384(2)
C15 H15 0.9300
C18 H18 0.9300
C24 H24A 0.9600
C24 H24B 0.9600
C24 H24C 0.9600
C22 H22A 0.9600
C22 H22B 0.9600
C22 H22C 0.9600
C23 H23A 0.9600
C23 H23B 0.9600
C23 H23C 0.9600
